data_8101882
loop_
_publ_author_name
'Zhang, T.-T.'
'Li, X.'
'Ju, Y.-L.'

_publ_section_title
;
Crystal structure of bis(1,10-phenanthroline-N,N')bis(2,4-dimethylbenzoato-
O,O')tetrakis(\m-2,4-dimethylbenzoato-O,O')disamarium(III), 
Sm~2~(C~9~H~9~O~2~)~6~(C~12~H~8~N~2~)~2~
;
_journal_issue 1
_journal_name_full 'Zeitschrift f\"ur Kristallographie - New Crystal Structures'
_journal_page_first 9
_journal_page_last 11
_journal_volume 221
_journal_year 2006
_chemical_formula_sum 'C78 H70 N4 O12 Sm2'
_chemical_formula_weight 1556.08
_chemical_name_systematic
; 
bis(1,10-phenanthroline)bis(2,4-dimethylbenzoato)tetrakis(\m-2,4-
dimethylbenzoato-O,O')disamarium(III) 
;
_space_group_IT_number 15
_symmetry_cell_setting monoclinic
_symmetry_space_group_name_Hall '-C 2yc'
_symmetry_space_group_name_H-M 'C 1 2/c 1'
_atom_sites_solution_hydrogens geom
_atom_sites_solution_primary direct
_atom_sites_solution_secondary difmap
_audit_creation_method SHELXL-97
_cell_angle_alpha 90.00
_cell_angle_beta 101.123(2)
_cell_angle_gamma 90.00
_cell_formula_units_Z 4
_cell_length_a 27.523(3)
_cell_length_b 15.6987(15)
_cell_length_c 16.0479(15)
_cell_measurement_reflns_used 7967
_cell_measurement_temperature 294(2)
_cell_measurement_theta_max 26.38
_cell_measurement_theta_min 2.59
_cell_volume 6803.7(12)
_computing_cell_refinement 'Bruker SMART'
_computing_data_collection 'Bruker SMART'
_computing_data_reduction 'Bruker SAINT'
_computing_molecular_graphics 'Bruker SHELXTL'
_computing_publication_material 'Bruker SHELXTL'
_computing_structure_refinement 'SHELXL-97 (Sheldrick, 1997)'
_computing_structure_solution 'SHELXS-97 (Sheldrick, 1990)'
_diffrn_ambient_temperature 294(2)
_diffrn_measured_fraction_theta_full 0.996
_diffrn_measured_fraction_theta_max 0.996
_diffrn_measurement_device_type 'Bruker SMART CCD'
_diffrn_measurement_method phi/omega
_diffrn_radiation_monochromator graphite
_diffrn_radiation_source 'fine-focus sealed tube'
_diffrn_radiation_type MoK\a
_diffrn_radiation_wavelength 0.71073
_diffrn_reflns_av_R_equivalents 0.0312
_diffrn_reflns_av_sigmaI/netI 0.0390
_diffrn_reflns_limit_h_max 27
_diffrn_reflns_limit_h_min -34
_diffrn_reflns_limit_k_max 15
_diffrn_reflns_limit_k_min -19
_diffrn_reflns_limit_l_max 20
_diffrn_reflns_limit_l_min -17
_diffrn_reflns_number 18960
_diffrn_reflns_theta_full 26.40
_diffrn_reflns_theta_max 26.40
_diffrn_reflns_theta_min 1.50
_exptl_absorpt_coefficient_mu 1.776
_exptl_absorpt_correction_T_max 1.000000
_exptl_absorpt_correction_T_min 0.744977
_exptl_absorpt_correction_type multi-scan
_exptl_absorpt_process_details SADABS
_exptl_crystal_colour yellow
_exptl_crystal_density_diffrn 1.519
_exptl_crystal_density_meas ?
_exptl_crystal_density_method 'not measured'
_exptl_crystal_description prism
_exptl_crystal_F_000 3144
_exptl_crystal_size_max 0.20
_exptl_crystal_size_mid 0.16
_exptl_crystal_size_min 0.10
_refine_diff_density_max 0.763
_refine_diff_density_min -0.549
_refine_diff_density_rms 0.094
_refine_ls_extinction_method none
_refine_ls_goodness_of_fit_ref 1.087
_refine_ls_hydrogen_treatment constr
_refine_ls_matrix_type full
_refine_ls_number_parameters 439
_refine_ls_number_reflns 6951
_refine_ls_number_restraints 0
_refine_ls_restrained_S_all 1.087
_refine_ls_R_factor_all 0.0425
_refine_ls_R_factor_gt 0.0259
_refine_ls_shift/su_max 0.002
_refine_ls_shift/su_mean 0.000
_refine_ls_structure_factor_coef Fsqd
_refine_ls_weighting_details 'calc w=1/[\s^2^(Fo^2^)+(0.0244P)^2^+4.0134P] where P=(Fo^2^+2Fc^2^)/3'
_refine_ls_weighting_scheme calc
_refine_ls_wR_factor_gt 0.0564
_refine_ls_wR_factor_ref 0.0626
_reflns_number_gt 5489
_reflns_number_total 6951
_reflns_threshold_expression >2sigma(I)
_cod_data_source_file 1267-1669.cff
_cod_data_source_block 50925f
_cod_depositor_comments
;
The following automatic conversions were performed:
'_symmetry_cell_setting' value 'Monoclinic' changed to 'monoclinic'
according to '/home/saulius/struct/CIF-dictionaries/cif_core.dic'
dictionary named 'cif_core.dic' version 2.4.1 from
2010-06-29.

'_exptl_absorpt_correction_type' value 'MULTI-SCAN' changed
to 'multi-scan' according to
'/home/saulius/struct/CIF-dictionaries/cif_core.dic' dictionary named
'cif_core.dic' version 2.4.1 from 2010-06-29.

Automatic conversion script
Id: cif_fix_enum 1555 2011-01-17 13:19:09Z saulius 

The following automatic conversions were performed:

'_exptl_crystal_density_meas' value 'NONE' was changed to '?' - the
value is perceived as not measured.

Automatic conversion script
Id: cif_fix_values 3008 2015-01-20 13:52:24Z robertas 
;
_cod_original_cell_volume 6803.6(11)
_cod_original_sg_symbol_H-M C12/c1
_cod_database_code 8101882

loop_
_symmetry_equiv_pos_as_xyz
'x, y, z'
'-x, y, -z+1/2'
'x+1/2, y+1/2, z'
'-x+1/2, y+1/2, -z+1/2'
'-x, -y, -z'
'x, -y, z-1/2'
'-x+1/2, -y+1/2, -z'
'x+1/2, -y+1/2, z-1/2'

loop_
_atom_site_label
_atom_site_type_symbol
_atom_site_fract_x
_atom_site_fract_y
_atom_site_fract_z
_atom_site_U_iso_or_equiv
_atom_site_adp_type
_atom_site_occupancy
_atom_site_symmetry_multiplicity
_atom_site_Wyckoff_symbol
_atom_site_calc_flag
_atom_site_refinement_flags
_atom_site_disorder_assembly
_atom_site_disorder_group
Sm1 Sm 0.290196(5) 0.838931(9) 0.079137(9) 0.02184(5) Uani 1 8 f d . . .
O1 O 0.19946(8) 0.80794(14) -0.05891(14) 0.0375(5) Uani 1 8 f d . . .
O2 O 0.22290(8) 0.92794(14) 0.00709(13) 0.0368(5) Uani 1 8 f d . . .
O3 O 0.21936(7) 0.78342(13) 0.12826(12) 0.0304(5) Uani 1 8 f d . . .
O4 O 0.18245(8) 0.67413(13) 0.05179(13) 0.0337(5) Uani 1 8 f d . . .
O5 O 0.32773(8) 0.78981(14) 0.22653(13) 0.0365(5) Uani 1 8 f d . . .
O6 O 0.37605(8) 0.85225(14) 0.15028(13) 0.0401(6) Uani 1 8 f d . . .
N1 N 0.27567(9) 0.96090(15) 0.18265(15) 0.0298(6) Uani 1 8 f d . . .
N2 N 0.32039(9) 0.99353(15) 0.04931(15) 0.0290(6) Uani 1 8 f d . . .
C1 C 0.19062(11) 0.88354(19) -0.03866(18) 0.0278(7) Uani 1 8 f d . . .
C2 C 0.13971(11) 0.91985(18) -0.06841(18) 0.0271(6) Uani 1 8 f d . . .
C3 C 0.10189(13) 0.8646(2) -0.1036(2) 0.0472(9) Uani 1 8 f d . . .
H3 H 0.1093 0.8077 -0.1113 0.057 Uiso 1 8 f calc R . .
C4 C 0.05352(13) 0.8923(3) -0.1273(3) 0.0643(12) Uani 1 8 f d . . .
H4 H 0.0289 0.8541 -0.1514 0.077 Uiso 1 8 f calc R . .
C5 C 0.04154(13) 0.9756(3) -0.1157(3) 0.0574(11) Uani 1 8 f d . . .
C6 C 0.07939(12) 1.0313(2) -0.0827(2) 0.0463(9) Uani 1 8 f d . . .
H6 H 0.0715 1.0882 -0.0764 0.056 Uiso 1 8 f calc R . .
C7 C 0.12851(11) 1.0063(2) -0.05839(19) 0.0334(7) Uani 1 8 f d . . .
C8 C -0.01184(15) 1.0068(4) -0.1376(4) 0.0988(18) Uani 1 8 f d . . .
H8A H -0.0289 0.9779 -0.1875 0.148 Uiso 1 8 f calc R . .
H8B H -0.0122 1.0670 -0.1481 0.148 Uiso 1 8 f calc R . .
H8C H -0.0281 0.9952 -0.0910 0.148 Uiso 1 8 f calc R . .
C9 C 0.16559(14) 1.0735(2) -0.0226(3) 0.0580(11) Uani 1 8 f d . . .
H9A H 0.1502 1.1286 -0.0301 0.087 Uiso 1 8 f calc R . .
H9B H 0.1930 1.0718 -0.0516 0.087 Uiso 1 8 f calc R . .
H9C H 0.1773 1.0631 0.0369 0.087 Uiso 1 8 f calc R . .
C10 C 0.18559(11) 0.72864(19) 0.11082(18) 0.0267(6) Uani 1 8 f d . . .
C11 C 0.14731(11) 0.7244(2) 0.16634(18) 0.0304(7) Uani 1 8 f d . . .
C12 C 0.13477(12) 0.6452(2) 0.19318(19) 0.0393(8) Uani 1 8 f d . . .
H12 H 0.1476 0.5966 0.1722 0.047 Uiso 1 8 f calc R . .
C13 C 0.10332(14) 0.6365(3) 0.2510(2) 0.0548(11) Uani 1 8 f d . . .
H13 H 0.0959 0.5827 0.2693 0.066 Uiso 1 8 f calc R . .
C14 C 0.08297(13) 0.7087(3) 0.2813(2) 0.0565(11) Uani 1 8 f d . . .
C15 C 0.09367(13) 0.7863(3) 0.2510(2) 0.0542(11) Uani 1 8 f d . . .
H15 H 0.0789 0.8342 0.2694 0.065 Uiso 1 8 f calc R . .
C16 C 0.12551(12) 0.7979(2) 0.1941(2) 0.0383(8) Uani 1 8 f d . . .
C17 C 0.04931(17) 0.6997(4) 0.3460(3) 0.0914(17) Uani 1 8 f d . . .
H17A H 0.0677 0.7127 0.4017 0.137 Uiso 1 8 f calc R . .
H17B H 0.0371 0.6424 0.3451 0.137 Uiso 1 8 f calc R . .
H17C H 0.0220 0.7384 0.3319 0.137 Uiso 1 8 f calc R . .
C18 C 0.13304(14) 0.8854(3) 0.1618(3) 0.0607(11) Uani 1 8 f d . . .
H18A H 0.1106 0.8945 0.1089 0.091 Uiso 1 8 f calc R . .
H18B H 0.1665 0.8910 0.1534 0.091 Uiso 1 8 f calc R . .
H18C H 0.1269 0.9269 0.2025 0.091 Uiso 1 8 f calc R . .
C19 C 0.36932(12) 0.8180(2) 0.2191(2) 0.0325(7) Uani 1 8 f d . . .
C20 C 0.41246(12) 0.8153(2) 0.2924(2) 0.0396(8) Uani 1 8 f d . . .
C21 C 0.44558(14) 0.8831(3) 0.3017(2) 0.0623(12) Uani 1 8 f d . . .
H21 H 0.4412 0.9268 0.2618 0.075 Uiso 1 8 f calc R . .
C22 C 0.48530(16) 0.8861(4) 0.3700(3) 0.0860(17) Uani 1 8 f d . . .
H22 H 0.5070 0.9321 0.3758 0.103 Uiso 1 8 f calc R . .
C23 C 0.49269(16) 0.8214(4) 0.4293(3) 0.0800(17) Uani 1 8 f d . . .
C24 C 0.45997(15) 0.7549(3) 0.4194(2) 0.0679(13) Uani 1 8 f d . . .
H24 H 0.4649 0.7115 0.4595 0.081 Uiso 1 8 f calc R . .
C25 C 0.41952(13) 0.7488(3) 0.3521(2) 0.0492(10) Uani 1 8 f d . . .
C26 C 0.53737(17) 0.8246(5) 0.5022(3) 0.126(3) Uani 1 8 f d . . .
H26A H 0.5402 0.7716 0.5325 0.190 Uiso 1 8 f calc R . .
H26B H 0.5332 0.8702 0.5401 0.190 Uiso 1 8 f calc R . .
H26C H 0.5669 0.8342 0.4798 0.190 Uiso 1 8 f calc R . .
C27 C 0.38637(16) 0.6721(3) 0.3449(3) 0.0662(12) Uani 1 8 f d . . .
H27A H 0.4004 0.6306 0.3867 0.099 Uiso 1 8 f calc R . .
H27B H 0.3832 0.6479 0.2892 0.099 Uiso 1 8 f calc R . .
H27C H 0.3543 0.6887 0.3543 0.099 Uiso 1 8 f calc R . .
C28 C 0.25706(13) 0.9466(2) 0.2514(2) 0.0415(8) Uani 1 8 f d . . .
H28 H 0.2574 0.8910 0.2716 0.050 Uiso 1 8 f calc R . .
C29 C 0.23691(14) 1.0101(2) 0.2955(2) 0.0495(9) Uani 1 8 f d . . .
H29 H 0.2249 0.9968 0.3443 0.059 Uiso 1 8 f calc R . .
C30 C 0.23507(13) 1.0914(2) 0.2662(2) 0.0429(9) Uani 1 8 f d . . .
H30 H 0.2206 1.1342 0.2933 0.052 Uiso 1 8 f calc R . .
C31 C 0.25535(12) 1.1102(2) 0.19440(19) 0.0336(7) Uani 1 8 f d . . .
C32 C 0.25773(13) 1.1949(2) 0.1630(2) 0.0421(8) Uani 1 8 f d . . .
H32 H 0.2426 1.2390 0.1873 0.051 Uiso 1 8 f calc R . .
C33 C 0.28094(14) 1.2120(2) 0.1000(2) 0.0469(9) Uani 1 8 f d . . .
H33 H 0.2825 1.2680 0.0818 0.056 Uiso 1 8 f calc R . .
C34 C 0.30418(13) 1.1448(2) 0.0585(2) 0.0372(8) Uani 1 8 f d . . .
C35 C 0.33073(15) 1.1599(2) -0.0062(2) 0.0511(10) Uani 1 8 f d . . .
H35 H 0.3337 1.2150 -0.0260 0.061 Uiso 1 8 f calc R . .
C36 C 0.35209(15) 1.0934(2) -0.0400(2) 0.0545(10) Uani 1 8 f d . . .
H36 H 0.3705 1.1026 -0.0820 0.065 Uiso 1 8 f calc R . .
C37 C 0.34595(13) 1.0111(2) -0.0106(2) 0.0422(8) Uani 1 8 f d . . .
H37 H 0.3606 0.9662 -0.0344 0.051 Uiso 1 8 f calc R . .
C38 C 0.30026(11) 1.06047(19) 0.08543(18) 0.0282(7) Uani 1 8 f d . . .
C39 C 0.27587(11) 1.04241(18) 0.15555(18) 0.0281(7) Uani 1 8 f d . . .

loop_
_atom_site_aniso_label
_atom_site_aniso_U_11
_atom_site_aniso_U_22
_atom_site_aniso_U_33
_atom_site_aniso_U_23
_atom_site_aniso_U_13
_atom_site_aniso_U_12
Sm1 0.02348(8) 0.01991(8) 0.02316(8) -0.00008(6) 0.00703(6) 0.00161(6)
O1 0.0503(14) 0.0258(12) 0.0406(13) 0.0045(10) 0.0193(11) 0.0132(10)
O2 0.0299(12) 0.0331(13) 0.0447(13) 0.0035(11) -0.0001(10) 0.0039(10)
O3 0.0257(11) 0.0337(12) 0.0338(11) -0.0033(9) 0.0109(9) -0.0021(9)
O4 0.0449(13) 0.0314(12) 0.0285(11) -0.0049(9) 0.0163(10) -0.0050(10)
O5 0.0284(12) 0.0438(14) 0.0362(12) 0.0072(10) 0.0037(10) -0.0003(10)
O6 0.0330(13) 0.0542(16) 0.0328(12) 0.0102(11) 0.0052(10) -0.0024(10)
N1 0.0416(16) 0.0243(14) 0.0251(13) -0.0006(10) 0.0107(12) -0.0003(11)
N2 0.0320(14) 0.0287(14) 0.0279(13) -0.0011(11) 0.0099(11) -0.0040(11)
C1 0.0363(18) 0.0234(16) 0.0277(16) 0.0087(13) 0.0160(14) 0.0060(13)
C2 0.0266(16) 0.0262(16) 0.0287(15) 0.0000(13) 0.0063(13) 0.0024(12)
C3 0.039(2) 0.039(2) 0.063(2) -0.0087(18) 0.0061(18) -0.0005(15)
C4 0.030(2) 0.070(3) 0.089(3) -0.014(3) 0.003(2) -0.0114(19)
C5 0.031(2) 0.072(3) 0.069(3) 0.008(2) 0.0067(19) 0.0115(19)
C6 0.039(2) 0.045(2) 0.054(2) 0.0044(17) 0.0079(18) 0.0191(16)
C7 0.0326(17) 0.0309(18) 0.0369(17) 0.0027(14) 0.0073(14) 0.0077(14)
C8 0.036(2) 0.120(5) 0.135(5) 0.004(4) 0.003(3) 0.027(3)
C9 0.052(2) 0.028(2) 0.091(3) -0.013(2) 0.006(2) 0.0081(17)
C10 0.0252(16) 0.0292(16) 0.0267(16) 0.0032(13) 0.0076(13) 0.0051(13)
C11 0.0255(16) 0.044(2) 0.0215(15) -0.0023(14) 0.0039(13) -0.0039(14)
C12 0.0384(19) 0.050(2) 0.0307(17) -0.0027(15) 0.0101(15) -0.0103(15)
C13 0.047(2) 0.076(3) 0.042(2) 0.009(2) 0.0107(18) -0.022(2)
C14 0.034(2) 0.102(4) 0.037(2) 0.002(2) 0.0160(17) -0.002(2)
C15 0.039(2) 0.086(3) 0.040(2) -0.009(2) 0.0152(17) 0.013(2)
C16 0.0277(18) 0.055(2) 0.0322(17) -0.0043(16) 0.0069(14) 0.0054(16)
C17 0.063(3) 0.165(5) 0.059(3) 0.009(3) 0.044(2) 0.001(3)
C18 0.054(3) 0.052(3) 0.082(3) -0.005(2) 0.027(2) 0.015(2)
C19 0.0291(17) 0.0351(18) 0.0321(17) -0.0017(14) 0.0030(14) 0.0047(14)
C20 0.0277(18) 0.062(2) 0.0290(17) -0.0042(16) 0.0057(14) 0.0050(16)
C21 0.045(2) 0.092(3) 0.048(2) -0.003(2) 0.0053(19) -0.017(2)
C22 0.048(3) 0.147(5) 0.061(3) -0.020(3) 0.004(2) -0.038(3)
C23 0.036(2) 0.169(6) 0.034(2) -0.002(3) 0.0042(18) 0.003(3)
C24 0.040(2) 0.126(4) 0.037(2) 0.011(2) 0.0054(18) 0.023(3)
C25 0.038(2) 0.077(3) 0.0341(19) 0.0062(18) 0.0104(16) 0.0188(19)
C26 0.048(3) 0.280(10) 0.044(3) -0.007(4) -0.007(2) -0.008(4)
C27 0.068(3) 0.069(3) 0.061(3) 0.028(2) 0.011(2) 0.019(2)
C28 0.062(2) 0.0305(18) 0.0380(19) -0.0001(15) 0.0234(17) -0.0016(16)
C29 0.071(3) 0.046(2) 0.040(2) -0.0061(17) 0.0321(19) -0.0018(19)
C30 0.050(2) 0.041(2) 0.040(2) -0.0166(16) 0.0162(17) 0.0024(16)
C31 0.0379(19) 0.0290(18) 0.0314(17) -0.0092(14) 0.0009(14) -0.0012(14)
C32 0.056(2) 0.0258(17) 0.044(2) -0.0078(15) 0.0077(18) 0.0065(16)
C33 0.068(3) 0.0208(17) 0.051(2) -0.0042(15) 0.0082(19) 0.0023(16)
C34 0.049(2) 0.0259(18) 0.0349(18) -0.0022(13) 0.0042(15) -0.0061(14)
C35 0.073(3) 0.033(2) 0.049(2) 0.0084(18) 0.015(2) -0.0174(19)
C36 0.074(3) 0.048(2) 0.050(2) -0.0002(19) 0.034(2) -0.020(2)
C37 0.048(2) 0.042(2) 0.043(2) -0.0069(16) 0.0230(17) -0.0087(16)
C38 0.0328(18) 0.0233(15) 0.0266(16) -0.0017(13) 0.0005(14) -0.0038(12)
C39 0.0343(17) 0.0247(16) 0.0243(15) -0.0039(12) 0.0034(13) -0.0027(12)

loop_
_atom_type_symbol
_atom_type_description
_atom_type_scat_dispersion_real
_atom_type_scat_dispersion_imag
_atom_type_scat_source
C C 0.0033 0.0016 'International Tables Vol C Tables 4.2.6.8 and 6.1.1.4'
H H 0.0000 0.0000 'International Tables Vol C Tables 4.2.6.8 and 6.1.1.4'
N N 0.0061 0.0033 'International Tables Vol C Tables 4.2.6.8 and 6.1.1.4'
O O 0.0106 0.0060 'International Tables Vol C Tables 4.2.6.8 and 6.1.1.4'
Sm Sm -0.1638 3.4418 'International Tables Vol C Tables 4.2.6.8 and 6.1.1.4'

loop_
_geom_angle_atom_site_label_1
_geom_angle_atom_site_label_2
_geom_angle_atom_site_label_3
_geom_angle
_geom_angle_site_symmetry_1
_geom_angle_site_symmetry_3
_geom_angle_publ_flag
O1 Sm1 O4 74.09(7) 7_565 7_565 ?
O1 Sm1 O3 79.47(7) 7_565 . ?
O4 Sm1 O3 132.46(7) 7_565 . ?
O1 Sm1 O6 90.95(8) 7_565 . ?
O4 Sm1 O6 88.71(7) 7_565 . ?
O3 Sm1 O6 130.91(7) . . ?
O1 Sm1 O2 126.85(8) 7_565 . ?
O4 Sm1 O2 88.36(7) 7_565 . ?
O3 Sm1 O2 76.83(7) . . ?
O6 Sm1 O2 139.34(7) . . ?
O1 Sm1 O5 77.90(7) 7_565 . ?
O4 Sm1 O5 131.59(7) 7_565 . ?
O3 Sm1 O5 78.00(7) . . ?
O6 Sm1 O5 52.95(7) . . ?
O2 Sm1 O5 139.66(7) . . ?
O1 Sm1 N1 147.37(7) 7_565 . ?
O4 Sm1 N1 137.63(7) 7_565 . ?
O3 Sm1 N1 79.87(7) . . ?
O6 Sm1 N1 83.82(8) . . ?
O2 Sm1 N1 71.65(7) . . ?
O5 Sm1 N1 73.28(7) . . ?
O1 Sm1 N2 145.63(8) 7_565 . ?
O4 Sm1 N2 75.76(7) 7_565 . ?
O3 Sm1 N2 134.17(7) . . ?
O6 Sm1 N2 72.18(8) . . ?
O2 Sm1 N2 67.81(7) . . ?
O5 Sm1 N2 111.49(7) . . ?
N1 Sm1 N2 62.23(7) . . ?
O1 Sm1 C19 84.29(8) 7_565 . ?
O4 Sm1 C19 111.44(8) 7_565 . ?
O3 Sm1 C19 104.26(8) . . ?
O6 Sm1 C19 26.65(8) . . ?
O2 Sm1 C19 147.63(8) . . ?
O5 Sm1 C19 26.30(8) . . ?
N1 Sm1 C19 76.68(8) . . ?
N2 Sm1 C19 91.71(8) . . ?
C1 O1 Sm1 171.06(19) . 7_565 ?
C1 O2 Sm1 110.45(18) . . ?
C10 O3 Sm1 141.87(18) . . ?
C10 O4 Sm1 137.10(19) . 7_565 ?
C19 O5 Sm1 91.09(18) . . ?
C19 O6 Sm1 94.60(18) . . ?
C28 N1 C39 117.1(3) . . ?
C28 N1 Sm1 122.5(2) . . ?
C39 N1 Sm1 118.55(18) . . ?
C37 N2 C38 117.5(3) . . ?
C37 N2 Sm1 123.6(2) . . ?
C38 N2 Sm1 117.54(18) . . ?
O2 C1 O1 121.5(3) . . ?
O2 C1 C2 119.3(3) . . ?
O1 C1 C2 119.2(3) . . ?
C3 C2 C7 119.0(3) . . ?
C3 C2 C1 118.2(3) . . ?
C7 C2 C1 122.7(3) . . ?
C4 C3 C2 121.5(3) . . ?
C4 C3 H3 119.2 . . ?
C2 C3 H3 119.2 . . ?
C5 C4 C3 120.4(4) . . ?
C5 C4 H4 119.8 . . ?
C3 C4 H4 119.8 . . ?
C4 C5 C6 118.1(3) . . ?
C4 C5 C8 121.5(4) . . ?
C6 C5 C8 120.4(4) . . ?
C5 C6 C7 123.3(3) . . ?
C5 C6 H6 118.4 . . ?
C7 C6 H6 118.4 . . ?
C6 C7 C2 117.5(3) . . ?
C6 C7 C9 117.5(3) . . ?
C2 C7 C9 125.0(3) . . ?
C5 C8 H8A 109.5 . . ?
C5 C8 H8B 109.5 . . ?
H8A C8 H8B 109.5 . . ?
C5 C8 H8C 109.5 . . ?
H8A C8 H8C 109.5 . . ?
H8B C8 H8C 109.5 . . ?
C7 C9 H9A 109.5 . . ?
C7 C9 H9B 109.5 . . ?
H9A C9 H9B 109.5 . . ?
C7 C9 H9C 109.5 . . ?
H9A C9 H9C 109.5 . . ?
H9B C9 H9C 109.5 . . ?
O3 C10 O4 124.7(3) . . ?
O3 C10 C11 118.0(3) . . ?
O4 C10 C11 117.2(3) . . ?
C12 C11 C16 119.4(3) . . ?
C12 C11 C10 117.9(3) . . ?
C16 C11 C10 122.6(3) . . ?
C11 C12 C13 121.3(3) . . ?
C11 C12 H12 119.3 . . ?
C13 C12 H12 119.3 . . ?
C12 C13 C14 119.8(4) . . ?
C12 C13 H13 120.1 . . ?
C14 C13 H13 120.1 . . ?
C15 C14 C13 118.2(3) . . ?
C15 C14 C17 121.7(4) . . ?
C13 C14 C17 120.0(4) . . ?
C14 C15 C16 123.8(4) . . ?
C14 C15 H15 118.1 . . ?
C16 C15 H15 118.1 . . ?
C15 C16 C11 117.3(3) . . ?
C15 C16 C18 119.6(3) . . ?
C11 C16 C18 123.0(3) . . ?
C14 C17 H17A 109.5 . . ?
C14 C17 H17B 109.5 . . ?
H17A C17 H17B 109.5 . . ?
C14 C17 H17C 109.5 . . ?
H17A C17 H17C 109.5 . . ?
H17B C17 H17C 109.5 . . ?
C16 C18 H18A 109.5 . . ?
C16 C18 H18B 109.5 . . ?
H18A C18 H18B 109.5 . . ?
C16 C18 H18C 109.5 . . ?
H18A C18 H18C 109.5 . . ?
H18B C18 H18C 109.5 . . ?
O5 C19 O6 121.3(3) . . ?
O5 C19 C20 120.9(3) . . ?
O6 C19 C20 117.8(3) . . ?
O5 C19 Sm1 62.61(16) . . ?
O6 C19 Sm1 58.75(15) . . ?
C20 C19 Sm1 174.8(2) . . ?
C21 C20 C25 119.6(3) . . ?
C21 C20 C19 117.7(3) . . ?
C25 C20 C19 122.7(3) . . ?
C20 C21 C22 120.6(4) . . ?
C20 C21 H21 119.7 . . ?
C22 C21 H21 119.7 . . ?
C23 C22 C21 120.5(5) . . ?
C23 C22 H22 119.8 . . ?
C21 C22 H22 119.8 . . ?
C24 C23 C22 118.4(4) . . ?
C24 C23 C26 122.0(5) . . ?
C22 C23 C26 119.6(5) . . ?
C23 C24 C25 123.5(4) . . ?
C23 C24 H24 118.2 . . ?
C25 C24 H24 118.2 . . ?
C24 C25 C20 117.4(4) . . ?
C24 C25 C27 119.8(4) . . ?
C20 C25 C27 122.8(3) . . ?
C23 C26 H26A 109.5 . . ?
C23 C26 H26B 109.5 . . ?
H26A C26 H26B 109.5 . . ?
C23 C26 H26C 109.5 . . ?
H26A C26 H26C 109.5 . . ?
H26B C26 H26C 109.5 . . ?
C25 C27 H27A 109.5 . . ?
C25 C27 H27B 109.5 . . ?
H27A C27 H27B 109.5 . . ?
C25 C27 H27C 109.5 . . ?
H27A C27 H27C 109.5 . . ?
H27B C27 H27C 109.5 . . ?
N1 C28 C29 123.8(3) . . ?
N1 C28 H28 118.1 . . ?
C29 C28 H28 118.1 . . ?
C30 C29 C28 119.2(3) . . ?
C30 C29 H29 120.4 . . ?
C28 C29 H29 120.4 . . ?
C29 C30 C31 119.1(3) . . ?
C29 C30 H30 120.4 . . ?
C31 C30 H30 120.4 . . ?
C30 C31 C39 117.5(3) . . ?
C30 C31 C32 122.5(3) . . ?
C39 C31 C32 119.9(3) . . ?
C33 C32 C31 121.3(3) . . ?
C33 C32 H32 119.3 . . ?
C31 C32 H32 119.3 . . ?
C32 C33 C34 121.4(3) . . ?
C32 C33 H33 119.3 . . ?
C34 C33 H33 119.3 . . ?
C35 C34 C38 118.0(3) . . ?
C35 C34 C33 123.6(3) . . ?
C38 C34 C33 118.4(3) . . ?
C36 C35 C34 119.5(3) . . ?
C36 C35 H35 120.3 . . ?
C34 C35 H35 120.3 . . ?
C35 C36 C37 119.1(3) . . ?
C35 C36 H36 120.5 . . ?
C37 C36 H36 120.5 . . ?
N2 C37 C36 123.6(3) . . ?
N2 C37 H37 118.2 . . ?
C36 C37 H37 118.2 . . ?
N2 C38 C34 122.2(3) . . ?
N2 C38 C39 117.8(3) . . ?
C34 C38 C39 120.0(3) . . ?
N1 C39 C31 123.2(3) . . ?
N1 C39 C38 117.9(3) . . ?
C31 C39 C38 118.9(3) . . ?

loop_
_geom_bond_atom_site_label_1
_geom_bond_atom_site_label_2
_geom_bond_distance
_geom_bond_site_symmetry_2
_geom_bond_publ_flag
Sm1 O1 2.353(2) 7_565 ?
Sm1 O4 2.3736(19) 7_565 ?
Sm1 O3 2.4029(19) . ?
Sm1 O6 2.427(2) . ?
Sm1 O2 2.428(2) . ?
Sm1 O5 2.513(2) . ?
Sm1 N1 2.616(2) . ?
Sm1 N2 2.639(2) . ?
Sm1 C19 2.830(3) . ?
O1 C1 1.267(3) . ?
O1 Sm1 2.353(2) 7_565 ?
O2 C1 1.250(4) . ?
O3 C10 1.258(3) . ?
O4 C10 1.267(3) . ?
O4 Sm1 2.3736(19) 7_565 ?
O5 C19 1.254(4) . ?
O6 C19 1.273(4) . ?
N1 C28 1.322(4) . ?
N1 C39 1.352(4) . ?
N2 C37 1.326(4) . ?
N2 C38 1.368(4) . ?
C1 C2 1.503(4) . ?
C2 C3 1.388(4) . ?
C2 C7 1.408(4) . ?
C3 C4 1.382(5) . ?
C3 H3 0.9300 . ?
C4 C5 1.370(6) . ?
C4 H4 0.9300 . ?
C5 C6 1.385(5) . ?
C5 C8 1.524(5) . ?
C6 C7 1.389(4) . ?
C6 H6 0.9300 . ?
C7 C9 1.503(5) . ?
C8 H8A 0.9600 . ?
C8 H8B 0.9600 . ?
C8 H8C 0.9600 . ?
C9 H9A 0.9600 . ?
C9 H9B 0.9600 . ?
C9 H9C 0.9600 . ?
C10 C11 1.507(4) . ?
C11 C12 1.383(4) . ?
C11 C16 1.411(4) . ?
C12 C13 1.392(4) . ?
C12 H12 0.9300 . ?
C13 C14 1.393(6) . ?
C13 H13 0.9300 . ?
C14 C15 1.365(6) . ?
C14 C17 1.525(5) . ?
C15 C16 1.395(5) . ?
C15 H15 0.9300 . ?
C16 C18 1.497(5) . ?
C17 H17A 0.9600 . ?
C17 H17B 0.9600 . ?
C17 H17C 0.9600 . ?
C18 H18A 0.9600 . ?
C18 H18B 0.9600 . ?
C18 H18C 0.9600 . ?
C19 C20 1.503(4) . ?
C20 C21 1.390(5) . ?
C20 C25 1.405(5) . ?
C21 C22 1.392(5) . ?
C21 H21 0.9300 . ?
C22 C23 1.380(7) . ?
C22 H22 0.9300 . ?
C23 C24 1.367(7) . ?
C23 C26 1.526(6) . ?
C24 C25 1.396(5) . ?
C24 H24 0.9300 . ?
C25 C27 1.501(6) . ?
C26 H26A 0.9600 . ?
C26 H26B 0.9600 . ?
C26 H26C 0.9600 . ?
C27 H27A 0.9600 . ?
C27 H27B 0.9600 . ?
C27 H27C 0.9600 . ?
C28 C29 1.397(5) . ?
C28 H28 0.9300 . ?
C29 C30 1.359(5) . ?
C29 H29 0.9300 . ?
C30 C31 1.404(4) . ?
C30 H30 0.9300 . ?
C31 C39 1.406(4) . ?
C31 C32 1.428(5) . ?
C32 C33 1.323(5) . ?
C32 H32 0.9300 . ?
C33 C34 1.459(5) . ?
C33 H33 0.9300 . ?
C34 C35 1.401(5) . ?
C34 C38 1.404(4) . ?
C35 C36 1.362(5) . ?
C35 H35 0.9300 . ?
C36 C37 1.396(5) . ?
C36 H36 0.9300 . ?
C37 H37 0.9300 . ?
C38 C39 1.445(4) . ?

loop_
_geom_torsion_atom_site_label_1
_geom_torsion_atom_site_label_2
_geom_torsion_atom_site_label_3
_geom_torsion_atom_site_label_4
_geom_torsion
_geom_torsion_site_symmetry_1
_geom_torsion_site_symmetry_2
_geom_torsion_site_symmetry_3
_geom_torsion_site_symmetry_4
_geom_torsion_publ_flag
O1 Sm1 O2 C1 6.1(2) 7_565 . . . ?
O4 Sm1 O2 C1 74.70(19) 7_565 . . . ?
O3 Sm1 O2 C1 -59.75(19) . . . . ?
O6 Sm1 O2 C1 160.81(17) . . . . ?
O5 Sm1 O2 C1 -112.50(19) . . . . ?
N1 Sm1 O2 C1 -143.3(2) . . . . ?
N2 Sm1 O2 C1 150.0(2) . . . . ?
C19 Sm1 O2 C1 -155.69(19) . . . . ?
O1 Sm1 O3 C10 -41.7(3) 7_565 . . . ?
O4 Sm1 O3 C10 15.1(3) 7_565 . . . ?
O6 Sm1 O3 C10 -123.7(3) . . . . ?
O2 Sm1 O3 C10 90.3(3) . . . . ?
O5 Sm1 O3 C10 -121.4(3) . . . . ?
N1 Sm1 O3 C10 163.7(3) . . . . ?
N2 Sm1 O3 C10 130.2(3) . . . . ?
C19 Sm1 O3 C10 -123.0(3) . . . . ?
O1 Sm1 O5 C19 101.76(19) 7_565 . . . ?
O4 Sm1 O5 C19 46.2(2) 7_565 . . . ?
O3 Sm1 O5 C19 -176.61(19) . . . . ?
O6 Sm1 O5 C19 1.21(17) . . . . ?
O2 Sm1 O5 C19 -124.20(18) . . . . ?
N1 Sm1 O5 C19 -93.73(19) . . . . ?
N2 Sm1 O5 C19 -43.6(2) . . . . ?
O1 Sm1 O6 C19 -75.22(18) 7_565 . . . ?
O4 Sm1 O6 C19 -149.28(19) 7_565 . . . ?
O3 Sm1 O6 C19 1.6(2) . . . . ?
O2 Sm1 O6 C19 124.74(18) . . . . ?
O5 Sm1 O6 C19 -1.19(17) . . . . ?
N1 Sm1 O6 C19 72.49(18) . . . . ?
N2 Sm1 O6 C19 135.26(19) . . . . ?
O1 Sm1 N1 C28 -20.2(3) 7_565 . . . ?
O4 Sm1 N1 C28 176.5(2) 7_565 . . . ?
O3 Sm1 N1 C28 31.2(2) . . . . ?
O6 Sm1 N1 C28 -102.3(3) . . . . ?
O2 Sm1 N1 C28 110.6(3) . . . . ?
O5 Sm1 N1 C28 -49.2(2) . . . . ?
N2 Sm1 N1 C28 -175.4(3) . . . . ?
C19 Sm1 N1 C28 -76.2(3) . . . . ?
O1 Sm1 N1 C39 175.82(19) 7_565 . . . ?
O4 Sm1 N1 C39 12.5(3) 7_565 . . . ?
O3 Sm1 N1 C39 -132.7(2) . . . . ?
O6 Sm1 N1 C39 93.8(2) . . . . ?
O2 Sm1 N1 C39 -53.4(2) . . . . ?
O5 Sm1 N1 C39 146.9(2) . . . . ?
N2 Sm1 N1 C39 20.7(2) . . . . ?
C19 Sm1 N1 C39 119.8(2) . . . . ?
O1 Sm1 N2 C37 17.9(3) 7_565 . . . ?
O4 Sm1 N2 C37 -11.4(2) 7_565 . . . ?
O3 Sm1 N2 C37 -147.8(2) . . . . ?
O6 Sm1 N2 C37 81.9(2) . . . . ?
O2 Sm1 N2 C37 -105.5(3) . . . . ?
O5 Sm1 N2 C37 118.1(2) . . . . ?
N1 Sm1 N2 C37 174.2(3) . . . . ?
C19 Sm1 N2 C37 100.3(2) . . . . ?
O1 Sm1 N2 C38 -175.72(17) 7_565 . . . ?
O4 Sm1 N2 C38 155.0(2) 7_565 . . . ?
O3 Sm1 N2 C38 18.5(2) . . . . ?
O6 Sm1 N2 C38 -111.8(2) . . . . ?
O2 Sm1 N2 C38 60.9(2) . . . . ?
O5 Sm1 N2 C38 -75.5(2) . . . . ?
N1 Sm1 N2 C38 -19.38(19) . . . . ?
C19 Sm1 N2 C38 -93.3(2) . . . . ?
Sm1 O2 C1 O1 -16.2(3) . . . . ?
Sm1 O2 C1 C2 162.10(19) . . . . ?
Sm1 O1 C1 O2 98.4(14) 7_565 . . . ?
Sm1 O1 C1 C2 -79.9(14) 7_565 . . . ?
O2 C1 C2 C3 -166.7(3) . . . . ?
O1 C1 C2 C3 11.7(4) . . . . ?
O2 C1 C2 C7 10.2(4) . . . . ?
O1 C1 C2 C7 -171.4(3) . . . . ?
C7 C2 C3 C4 -1.2(5) . . . . ?
C1 C2 C3 C4 175.8(3) . . . . ?
C2 C3 C4 C5 -0.8(6) . . . . ?
C3 C4 C5 C6 2.3(6) . . . . ?
C3 C4 C5 C8 -177.1(4) . . . . ?
C4 C5 C6 C7 -2.0(6) . . . . ?
C8 C5 C6 C7 177.5(4) . . . . ?
C5 C6 C7 C2 0.0(5) . . . . ?
C5 C6 C7 C9 -179.3(4) . . . . ?
C3 C2 C7 C6 1.6(4) . . . . ?
C1 C2 C7 C6 -175.3(3) . . . . ?
C3 C2 C7 C9 -179.1(3) . . . . ?
C1 C2 C7 C9 4.0(5) . . . . ?
Sm1 O3 C10 O4 5.6(5) . . . . ?
Sm1 O3 C10 C11 -177.4(2) . . . . ?
Sm1 O4 C10 O3 -24.8(5) 7_565 . . . ?
Sm1 O4 C10 C11 158.1(2) 7_565 . . . ?
O3 C10 C11 C12 -134.3(3) . . . . ?
O4 C10 C11 C12 43.0(4) . . . . ?
O3 C10 C11 C16 43.3(4) . . . . ?
O4 C10 C11 C16 -139.5(3) . . . . ?
C16 C11 C12 C13 -3.9(5) . . . . ?
C10 C11 C12 C13 173.8(3) . . . . ?
C11 C12 C13 C14 1.5(5) . . . . ?
C12 C13 C14 C15 1.8(5) . . . . ?
C12 C13 C14 C17 -178.8(3) . . . . ?
C13 C14 C15 C16 -2.8(6) . . . . ?
C17 C14 C15 C16 177.8(3) . . . . ?
C14 C15 C16 C11 0.5(5) . . . . ?
C14 C15 C16 C18 177.3(4) . . . . ?
C12 C11 C16 C15 2.8(4) . . . . ?
C10 C11 C16 C15 -174.7(3) . . . . ?
C12 C11 C16 C18 -173.9(3) . . . . ?
C10 C11 C16 C18 8.6(5) . . . . ?
Sm1 O5 C19 O6 -2.2(3) . . . . ?
Sm1 O5 C19 C20 175.5(3) . . . . ?
Sm1 O6 C19 O5 2.2(3) . . . . ?
Sm1 O6 C19 C20 -175.5(2) . . . . ?
O1 Sm1 C19 O5 -74.16(18) 7_565 . . . ?
O4 Sm1 C19 O5 -144.58(17) 7_565 . . . ?
O3 Sm1 C19 O5 3.43(19) . . . . ?
O6 Sm1 C19 O5 -177.8(3) . . . . ?
O2 Sm1 C19 O5 91.2(2) . . . . ?
N1 Sm1 C19 O5 79.14(18) . . . . ?
N2 Sm1 C19 O5 140.05(18) . . . . ?
O1 Sm1 C19 O6 103.69(18) 7_565 . . . ?
O4 Sm1 C19 O6 33.3(2) 7_565 . . . ?
O3 Sm1 C19 O6 -178.72(17) . . . . ?
O2 Sm1 C19 O6 -90.9(2) . . . . ?
O5 Sm1 C19 O6 177.8(3) . . . . ?
N1 Sm1 C19 O6 -103.01(19) . . . . ?
N2 Sm1 C19 O6 -42.10(18) . . . . ?
O1 Sm1 C19 C20 153(2) 7_565 . . . ?
O4 Sm1 C19 C20 83(2) 7_565 . . . ?
O3 Sm1 C19 C20 -129(2) . . . . ?
O6 Sm1 C19 C20 50(2) . . . . ?
O2 Sm1 C19 C20 -41(2) . . . . ?
O5 Sm1 C19 C20 -133(2) . . . . ?
N1 Sm1 C19 C20 -53(2) . . . . ?
N2 Sm1 C19 C20 8(2) . . . . ?
O5 C19 C20 C21 -143.7(3) . . . . ?
O6 C19 C20 C21 34.0(5) . . . . ?
Sm1 C19 C20 C21 -13(3) . . . . ?
O5 C19 C20 C25 34.6(5) . . . . ?
O6 C19 C20 C25 -147.7(3) . . . . ?
Sm1 C19 C20 C25 165(2) . . . . ?
C25 C20 C21 C22 -0.8(6) . . . . ?
C19 C20 C21 C22 177.6(4) . . . . ?
C20 C21 C22 C23 0.6(7) . . . . ?
C21 C22 C23 C24 -0.4(7) . . . . ?
C21 C22 C23 C26 178.1(4) . . . . ?
C22 C23 C24 C25 0.3(7) . . . . ?
C26 C23 C24 C25 -178.1(4) . . . . ?
C23 C24 C25 C20 -0.4(6) . . . . ?
C23 C24 C25 C27 178.2(4) . . . . ?
C21 C20 C25 C24 0.6(5) . . . . ?
C19 C20 C25 C24 -177.6(3) . . . . ?
C21 C20 C25 C27 -177.9(4) . . . . ?
C19 C20 C25 C27 3.8(5) . . . . ?
C39 N1 C28 C29 1.5(5) . . . . ?
Sm1 N1 C28 C29 -162.6(3) . . . . ?
N1 C28 C29 C30 1.4(6) . . . . ?
C28 C29 C30 C31 -2.7(5) . . . . ?
C29 C30 C31 C39 1.2(5) . . . . ?
C29 C30 C31 C32 -175.9(3) . . . . ?
C30 C31 C32 C33 173.9(3) . . . . ?
C39 C31 C32 C33 -3.1(5) . . . . ?
C31 C32 C33 C34 1.4(5) . . . . ?
C32 C33 C34 C35 -177.6(3) . . . . ?
C32 C33 C34 C38 1.7(5) . . . . ?
C38 C34 C35 C36 -0.7(5) . . . . ?
C33 C34 C35 C36 178.6(4) . . . . ?
C34 C35 C36 C37 1.6(6) . . . . ?
C38 N2 C37 C36 -1.8(5) . . . . ?
Sm1 N2 C37 C36 164.5(3) . . . . ?
C35 C36 C37 N2 -0.3(6) . . . . ?
C37 N2 C38 C34 2.8(4) . . . . ?
Sm1 N2 C38 C34 -164.5(2) . . . . ?
C37 N2 C38 C39 -175.0(3) . . . . ?
Sm1 N2 C38 C39 17.8(3) . . . . ?
C35 C34 C38 N2 -1.5(5) . . . . ?
C33 C34 C38 N2 179.2(3) . . . . ?
C35 C34 C38 C39 176.2(3) . . . . ?
C33 C34 C38 C39 -3.1(5) . . . . ?
C28 N1 C39 C31 -3.1(4) . . . . ?
Sm1 N1 C39 C31 161.7(2) . . . . ?
C28 N1 C39 C38 174.3(3) . . . . ?
Sm1 N1 C39 C38 -20.9(3) . . . . ?
C30 C31 C39 N1 1.8(5) . . . . ?
C32 C31 C39 N1 178.9(3) . . . . ?
C30 C31 C39 C38 -175.5(3) . . . . ?
C32 C31 C39 C38 1.6(4) . . . . ?
N2 C38 C39 N1 1.8(4) . . . . ?
C34 C38 C39 N1 -176.0(3) . . . . ?
N2 C38 C39 C31 179.3(3) . . . . ?
C34 C38 C39 C31 1.5(4) . . . . ?
